data_1516150
loop_
_publ_author_name
'Ohmatsu, Kohsuke'
'Hara, Yoshiyuki'
'Ooi, Takashi'

_publ_section_title
;
 In situ generation of ion-paired chiral ligands: rapid identification of
 the optimal ligand for palladium-catalyzed asymmetric allylation
;
_journal_issue 9
_journal_name_full 'Chemical Science'
_journal_page_first 3645
_journal_paper_doi 10.1039/C4SC01032A
_journal_volume 5
_journal_year 2014
_chemical_absolute_configuration S
_chemical_formula_sum 'C23 H24 O3 S'
_chemical_formula_weight 380.48
_chemical_name_systematic
; 
 ? 
;
_space_group_IT_number 19
_symmetry_cell_setting orthorhombic
_symmetry_space_group_name_Hall 'P 2ac 2ab'
_symmetry_space_group_name_H-M 'P 21 21 21'
_atom_sites_solution_hydrogens geom
_atom_sites_solution_primary direct
_atom_sites_solution_secondary difmap
_audit_creation_method SHELXL-97
_cell_angle_alpha 90.00
_cell_angle_beta 90.00
_cell_angle_gamma 90.00
_cell_formula_units_Z 4
_cell_length_a 6.5465(17)
_cell_length_b 7.844(2)
_cell_length_c 38.945(10)
_cell_measurement_temperature 103(2)
_cell_volume 1999.9(9)
_computing_structure_refinement 'SHELXL-97 (Sheldrick, 1997)'
_computing_structure_solution 'SHELXS-97 (Sheldrick, 1990)'
_diffrn_ambient_temperature 103(2)
_diffrn_detector_area_resol_mean 8.366
_diffrn_measured_fraction_theta_full 0.948
_diffrn_measured_fraction_theta_max 0.948
_diffrn_radiation_monochromator graphite
_diffrn_radiation_source 'fine-focus sealed tube'
_diffrn_radiation_type MoK\a
_diffrn_radiation_wavelength 0.71073
_diffrn_reflns_av_R_equivalents 0.0215
_diffrn_reflns_av_sigmaI/netI 0.3355
_diffrn_reflns_limit_h_max 8
_diffrn_reflns_limit_h_min -8
_diffrn_reflns_limit_k_max 10
_diffrn_reflns_limit_k_min -10
_diffrn_reflns_limit_l_max 53
_diffrn_reflns_limit_l_min -44
_diffrn_reflns_number 12232
_diffrn_reflns_theta_full 29.14
_diffrn_reflns_theta_max 29.14
_diffrn_reflns_theta_min 2.09
_exptl_absorpt_coefficient_mu 0.182
_exptl_absorpt_correction_T_max 0.9475
_exptl_absorpt_correction_T_min 0.8682
_exptl_absorpt_correction_type empirical
_exptl_crystal_density_diffrn 1.264
_exptl_crystal_density_method 'not measured'
_exptl_crystal_F_000 808
_exptl_crystal_size_max 0.80
_exptl_crystal_size_mid 0.40
_exptl_crystal_size_min 0.30
_refine_diff_density_max 0.168
_refine_diff_density_min -0.182
_refine_diff_density_rms 0.035
_refine_ls_abs_structure_details 'Flack H D (1983), Acta Cryst. A39, 876-881'
_refine_ls_abs_structure_Flack 0.00(5)
_refine_ls_extinction_method none
_refine_ls_goodness_of_fit_ref 0.662
_refine_ls_hydrogen_treatment mixed
_refine_ls_matrix_type full
_refine_ls_number_parameters 247
_refine_ls_number_reflns 5092
_refine_ls_number_restraints 0
_refine_ls_restrained_S_all 0.662
_refine_ls_R_factor_all 0.0559
_refine_ls_R_factor_gt 0.0235
_refine_ls_shift/su_max 0.023
_refine_ls_shift/su_mean 0.004
_refine_ls_structure_factor_coef Fsqd
_refine_ls_weighting_details 'calc w=1/[\s^2^(Fo^2^)+(0.0191P)^2^+0.0000P] where P=(Fo^2^+2Fc^2^)/3'
_refine_ls_weighting_scheme calc
_refine_ls_wR_factor_gt 0.0420
_refine_ls_wR_factor_ref 0.0426
_reflns_number_gt 1597
_reflns_number_total 5092
_reflns_threshold_expression >2sigma(I)
_cod_data_source_file c4sc01032a2.cif
_cod_data_source_block 3y19har
_cod_depositor_comments
;
The following automatic conversions were performed:

'_symmetry_cell_setting' value 'Orthorhombic' changed to
'orthorhombic' according to
/usr/data/users/saulius/crontab/automatic-downloads/rss-feeds/RSC/lib/dictionaries/cif_core.dic
dictionary named 'cif_core.dic' version 2.4.2 from 2011-04-26.

Automatic conversion script
Id: cif_fix_values 2281 2013-09-26 08:29:07Z andrius 

 Adding full bibliography for 1516150.cif.
;
_cod_original_sg_symbol_H-M p_21_21_21
_cod_database_code 1516150

loop_
_symmetry_equiv_pos_as_xyz
'x, y, z'
'-x+1/2, -y, z+1/2'
'-x, y+1/2, -z+1/2'
'x+1/2, -y+1/2, -z'

loop_
_atom_site_label
_atom_site_type_symbol
_atom_site_fract_x
_atom_site_fract_y
_atom_site_fract_z
_atom_site_U_iso_or_equiv
_atom_site_adp_type
_atom_site_occupancy
_atom_site_symmetry_multiplicity
_atom_site_calc_flag
_atom_site_refinement_flags
S1 S 0.57291(8) 1.01013(7) 0.861929(13) 0.02633(12) Uani 1 1 d .
O3 O 1.1222(2) 1.27133(15) 0.96996(3) 0.0222(3) Uani 1 1 d .
O1 O 0.6269(2) 0.77745(16) 0.90959(3) 0.0279(3) Uani 1 1 d .
C17 C 1.0985(3) 0.9886(2) 0.89979(4) 0.0195(4) Uani 1 1 d .
H17 H 1.1120 1.0673 0.8814 0.023 Uiso 1 1 calc R
C18 C 1.1065(3) 1.0511(2) 0.93113(5) 0.0230(4) Uani 1 1 d .
H18 H 1.1024 0.9766 0.9503 0.028 Uiso 1 1 calc R
O2 O 1.1304(2) 1.33823(16) 0.91350(3) 0.0294(3) Uani 1 1 d .
C5 C 1.0793(4) 0.9950(3) 0.78412(4) 0.0268(4) Uani 1 1 d .
H5 H 1.1901 0.9904 0.7684 0.032 Uiso 1 1 calc R
C10 C 0.6766(3) 0.5455(2) 0.83682(4) 0.0176(4) Uani 1 1 d .
C16 C 1.0700(4) 0.8054(2) 0.89049(4) 0.0191(4) Uani 1 1 d .
H16A H 1.0459 0.7380 0.9116 0.023 Uiso 1 1 calc R
H16B H 1.1960 0.7620 0.8795 0.023 Uiso 1 1 calc R
C2 C 0.8876(3) 0.78253(19) 0.86571(4) 0.0179(4) Uani 1 1 d .
C4 C 1.0724(4) 0.8834(2) 0.81148(4) 0.0231(4) Uani 1 1 d .
H4 H 1.1775 0.8012 0.8145 0.028 Uiso 1 1 calc R
C8 C 0.7614(3) 1.0142(3) 0.82966(4) 0.0186(4) Uani 1 1 d .
C14 C 0.4867(3) 0.5381(3) 0.78400(5) 0.0237(5) Uani 1 1 d .
H14 H 0.4745 0.5677 0.7604 0.028 Uiso 1 1 calc R
C13 C 0.3322(3) 0.4473(2) 0.80029(6) 0.0269(5) Uani 1 1 d .
H13 H 0.2147 0.4129 0.7878 0.032 Uiso 1 1 calc R
C15 C 0.6568(3) 0.5845(2) 0.80227(5) 0.0207(4) Uani 1 1 d .
H15 H 0.7634 0.6446 0.7910 0.025 Uiso 1 1 calc R
C19 C 1.1218(3) 1.2363(2) 0.93641(4) 0.0208(4) Uani 1 1 d .
C20 C 1.1146(4) 1.4495(2) 0.98191(5) 0.0251(5) Uani 1 1 d .
C9 C 0.8674(3) 0.5916(2) 0.85663(5) 0.0210(4) Uani 1 1 d .
H9A H 0.9879 0.5573 0.8429 0.025 Uiso 1 1 calc R
H9B H 0.8697 0.5247 0.8782 0.025 Uiso 1 1 calc R
C22 C 0.9150(4) 1.5262(3) 0.97077(5) 0.0305(5) Uani 1 1 d .
H22A H 0.9067 1.5252 0.9456 0.046 Uiso 1 1 calc R
H22B H 0.9063 1.6440 0.9791 0.046 Uiso 1 1 calc R
H22C H 0.8019 1.4596 0.9803 0.046 Uiso 1 1 calc R
C12 C 0.3497(3) 0.4075(2) 0.83453(5) 0.0257(5) Uani 1 1 d .
H12 H 0.2440 0.3455 0.8457 0.031 Uiso 1 1 calc R
C1 C 0.6937(3) 0.8377(2) 0.88386(5) 0.0194(5) Uani 1 1 d .
C23 C 1.1238(4) 1.4301(3) 1.02032(5) 0.0344(6) Uani 1 1 d .
H23A H 1.0113 1.3570 1.0280 0.052 Uiso 1 1 calc R
H23B H 1.1117 1.5424 1.0311 0.052 Uiso 1 1 calc R
H23C H 1.2544 1.3782 1.0268 0.052 Uiso 1 1 calc R
C6 C 0.9247(4) 1.1139(2) 0.77952(4) 0.0252(4) Uani 1 1 d .
H6 H 0.9284 1.1882 0.7603 0.030 Uiso 1 1 calc R
C7 C 0.7660(3) 1.1249(3) 0.80264(5) 0.0245(5) Uani 1 1 d .
H7 H 0.6618 1.2079 0.7998 0.029 Uiso 1 1 calc R
C3 C 0.9127(3) 0.89145(19) 0.83447(4) 0.0169(4) Uani 1 1 d .
C11 C 0.5193(3) 0.4569(2) 0.85273(5) 0.0242(5) Uani 1 1 d .
H11 H 0.5291 0.4302 0.8765 0.029 Uiso 1 1 calc R
C21 C 1.3009(4) 1.5458(3) 0.96892(7) 0.0353(5) Uani 1 1 d .
H21A H 1.4252 1.4864 0.9762 0.053 Uiso 1 1 calc R
H21B H 1.3006 1.6615 0.9784 0.053 Uiso 1 1 calc R
H21C H 1.2969 1.5516 0.9438 0.053 Uiso 1 1 calc R

loop_
_atom_site_aniso_label
_atom_site_aniso_U_11
_atom_site_aniso_U_22
_atom_site_aniso_U_33
_atom_site_aniso_U_23
_atom_site_aniso_U_13
_atom_site_aniso_U_12
S1 0.0237(3) 0.0246(3) 0.0307(2) 0.0019(2) 0.0062(2) 0.0068(3)
O3 0.0257(9) 0.0195(7) 0.0215(7) -0.0033(5) -0.0017(6) 0.0002(6)
O1 0.0362(9) 0.0254(8) 0.0222(7) -0.0010(6) 0.0107(7) 0.0025(7)
C17 0.0160(10) 0.0223(9) 0.0204(7) 0.0042(8) -0.0014(8) -0.0019(11)
C18 0.0229(12) 0.0221(10) 0.0242(9) -0.0031(8) 0.0005(10) 0.0014(10)
O2 0.0418(10) 0.0254(7) 0.0209(7) -0.0004(6) 0.0011(6) -0.0024(7)
C5 0.0286(10) 0.0250(9) 0.0267(9) -0.0015(10) 0.0089(10) -0.0066(11)
C10 0.0180(11) 0.0133(9) 0.0216(10) -0.0017(8) 0.0005(7) 0.0050(8)
C16 0.0193(10) 0.0202(10) 0.0179(9) -0.0001(7) -0.0030(8) 0.0002(9)
C2 0.0191(12) 0.0176(9) 0.0171(8) 0.0042(7) 0.0019(8) 0.0003(8)
C4 0.0280(12) 0.0191(9) 0.0224(10) -0.0029(7) -0.0009(9) 0.0054(12)
C8 0.0190(11) 0.0212(10) 0.0157(7) -0.0018(9) 0.0006(6) -0.0025(9)
C14 0.0238(11) 0.0238(11) 0.0234(10) -0.0047(9) -0.0028(8) 0.0055(8)
C13 0.0151(12) 0.0205(11) 0.0451(13) -0.0069(10) -0.0077(9) -0.0023(9)
C15 0.0244(12) 0.0123(9) 0.0253(9) -0.0050(8) 0.0032(9) -0.0034(8)
C19 0.0140(12) 0.0218(10) 0.0266(10) -0.0037(9) -0.0006(8) 0.0003(8)
C20 0.0258(14) 0.0152(9) 0.0344(11) -0.0094(8) 0.0001(10) -0.0027(9)
C9 0.0275(12) 0.0139(9) 0.0216(10) -0.0023(7) -0.0017(9) 0.0028(8)
C22 0.0304(11) 0.0278(12) 0.0332(10) -0.0093(9) -0.0046(11) -0.0013(14)
C12 0.0169(12) 0.0156(10) 0.0445(12) 0.0010(8) 0.0102(9) -0.0008(8)
C1 0.0159(12) 0.0172(9) 0.0250(11) -0.0056(9) -0.0043(8) -0.0037(8)
C23 0.0471(17) 0.0323(11) 0.0239(11) -0.0096(8) -0.0087(11) 0.0067(11)
C6 0.0395(12) 0.0181(9) 0.0179(10) 0.0038(7) -0.0018(10) -0.0036(11)
C7 0.0204(13) 0.0218(11) 0.0314(11) -0.0033(10) -0.0079(9) 0.0039(9)
C3 0.0262(10) 0.0118(8) 0.0127(8) -0.0010(6) -0.0009(8) -0.0050(9)
C11 0.0314(12) 0.0131(11) 0.0280(10) 0.0005(7) 0.0029(8) 0.0041(8)
C21 0.0283(13) 0.0298(13) 0.0479(14) -0.0091(10) -0.0004(10) -0.0071(10)

loop_
_atom_type_symbol
_atom_type_description
_atom_type_scat_dispersion_real
_atom_type_scat_dispersion_imag
_atom_type_scat_source
C C 0.0033 0.0016 'International Tables Vol C Tables 4.2.6.8 and 6.1.1.4'
H H 0.0000 0.0000 'International Tables Vol C Tables 4.2.6.8 and 6.1.1.4'
O O 0.0106 0.0060 'International Tables Vol C Tables 4.2.6.8 and 6.1.1.4'
S S 0.1246 0.1234 'International Tables Vol C Tables 4.2.6.8 and 6.1.1.4'

loop_
_geom_angle_atom_site_label_1
_geom_angle_atom_site_label_2
_geom_angle_atom_site_label_3
_geom_angle
C8 S1 C1 92.55(11)
C19 O3 C20 120.27(14)
C18 C17 C16 126.04(18)
C18 C17 H17 117.0
C16 C17 H17 117.0
C17 C18 C19 120.03(18)
C17 C18 H18 120.0
C19 C18 H18 120.0
C4 C5 C6 120.2(2)
C4 C5 H5 119.9
C6 C5 H5 119.9
C15 C10 C11 118.32(19)
C15 C10 C9 121.32(18)
C11 C10 C9 120.31(15)
C17 C16 C2 111.05(16)
C17 C16 H16A 109.4
C2 C16 H16A 109.4
C17 C16 H16B 109.4
C2 C16 H16B 109.4
H16A C16 H16B 108.0
C3 C2 C1 107.96(14)
C3 C2 C9 112.16(13)
C1 C2 C9 108.17(15)
C3 C2 C16 110.89(15)
C1 C2 C16 108.83(15)
C9 C2 C16 108.75(14)
C3 C4 C5 119.8(2)
C3 C4 H4 120.1
C5 C4 H4 120.1
C7 C8 C3 121.81(16)
C7 C8 S1 125.26(16)
C3 C8 S1 112.93(13)
C15 C14 C13 119.36(17)
C15 C14 H14 120.3
C13 C14 H14 120.3
C12 C13 C14 119.9(2)
C12 C13 H13 120.0
C14 C13 H13 120.0
C14 C15 C10 121.42(19)
C14 C15 H15 119.3
C10 C15 H15 119.3
O2 C19 O3 126.20(17)
O2 C19 C18 123.89(17)
O3 C19 C18 109.90(16)
O3 C20 C22 108.56(17)
O3 C20 C23 102.52(15)
C22 C20 C23 111.23(19)
O3 C20 C21 109.82(16)
C22 C20 C21 113.71(17)
C23 C20 C21 110.4(2)
C10 C9 C2 114.79(15)
C10 C9 H9A 108.6
C2 C9 H9A 108.6
C10 C9 H9B 108.6
C2 C9 H9B 108.6
H9A C9 H9B 107.5
C20 C22 H22A 109.5
C20 C22 H22B 109.5
H22A C22 H22B 109.5
C20 C22 H22C 109.5
H22A C22 H22C 109.5
H22B C22 H22C 109.5
C11 C12 C13 120.24(19)
C11 C12 H12 119.9
C13 C12 H12 119.9
O1 C1 C2 125.93(17)
O1 C1 S1 122.71(16)
C2 C1 S1 111.36(13)
C20 C23 H23A 109.5
C20 C23 H23B 109.5
H23A C23 H23B 109.5
C20 C23 H23C 109.5
H23A C23 H23C 109.5
H23B C23 H23C 109.5
C7 C6 C5 120.50(18)
C7 C6 H6 119.7
C5 C6 H6 119.8
C8 C7 C6 118.76(19)
C8 C7 H7 120.6
C6 C7 H7 120.6
C4 C3 C8 118.93(15)
C4 C3 C2 125.84(17)
C8 C3 C2 115.19(16)
C12 C11 C10 120.72(18)
C12 C11 H11 119.6
C10 C11 H11 119.6
C20 C21 H21A 109.5
C20 C21 H21B 109.5
H21A C21 H21B 109.5
C20 C21 H21C 109.5
H21A C21 H21C 109.5
H21B C21 H21C 109.5

loop_
_geom_bond_atom_site_label_1
_geom_bond_atom_site_label_2
_geom_bond_distance
S1 C8 1.7614(17)
S1 C1 1.7847(19)
O3 C19 1.3352(19)
O3 C20 1.473(2)
O1 C1 1.191(2)
C17 C18 1.316(2)
C17 C16 1.494(2)
C17 H17 0.9500
C18 C19 1.470(3)
C18 H18 0.9500
O2 C19 1.200(2)
C5 C4 1.380(2)
C5 C6 1.388(3)
C5 H5 0.9500
C10 C15 1.386(3)
C10 C11 1.388(3)
C10 C9 1.512(3)
C16 C2 1.546(3)
C16 H16A 0.9900
C16 H16B 0.9900
C2 C3 1.496(2)
C2 C1 1.515(3)
C2 C9 1.545(2)
C4 C3 1.378(3)
C4 H4 0.9500
C8 C7 1.365(3)
C8 C3 1.394(3)
C14 C15 1.370(2)
C14 C13 1.390(3)
C14 H14 0.9500
C13 C12 1.375(3)
C13 H13 0.9500
C15 H15 0.9500
C20 C22 1.503(3)
C20 C23 1.505(2)
C20 C21 1.521(3)
C9 H9A 0.9900
C9 H9B 0.9900
C22 H22A 0.9800
C22 H22B 0.9800
C22 H22C 0.9800
C12 C11 1.373(3)
C12 H12 0.9500
C23 H23A 0.9800
C23 H23B 0.9800
C23 H23C 0.9800
C6 C7 1.378(3)
C6 H6 0.9500
C7 H7 0.9500
C11 H11 0.9500
C21 H21A 0.9800
C21 H21B 0.9800
C21 H21C 0.9800
